data_2104300
loop_
_publ_author_name
'Rychlewska, Urszula'
'Plutecka, Agnieszka'
'Hoffmann, Marcin'
'Skowronek, Pawe\/l'
'Gawro\'nska, Krystyna'
'Gawro\'nski, Jacek'

_publ_section_title
;
 Probing the shapes of chiral bis-(<i>o</i>-naphthalimidobenzoyl)
 systems using X-ray and circular dichroism methods
;
_journal_issue 1
_journal_name_full 'Acta Crystallographica Section B'
_journal_page_first 86
_journal_page_last 95
_journal_paper_doi 10.1107/S0108768108041827
_journal_volume 65
_journal_year 2009
_chemical_formula_moiety 'C44 H30 N2 O8'
_chemical_formula_sum 'C44 H30 N2 O8'
_chemical_formula_weight 714.70
_chemical_name_systematic
;
 ?
;
_space_group_IT_number 154
_symmetry_cell_setting trigonal
_symmetry_space_group_name_Hall 'P 32 2"'
_symmetry_space_group_name_H-M 'P 32 2 1'
_atom_sites_solution_hydrogens geom
_atom_sites_solution_primary direct
_atom_sites_solution_secondary difmap
_audit_creation_method SHELXL-97
_cell_angle_alpha 90.00
_cell_angle_beta 90.00
_cell_angle_gamma 120.00
_cell_formula_units_Z 6
_cell_length_a 11.873(2)
_cell_length_b 11.873(2)
_cell_length_c 43.046(9)
_cell_measurement_reflns_used 3787
_cell_measurement_temperature 140.0(5)
_cell_measurement_theta_max 25.03
_cell_measurement_theta_min 3.43
_cell_volume 5255.1(17)
_computing_cell_refinement 'CrysAlisRED v.1.171.23(Oxford Diffraction,2002)'
_computing_data_collection 'CrysAlisCCD v.1.171.23(Oxford Diffraction,2002)'
_computing_data_reduction 'CrysAlisRED v.1.171.23(Oxford Diffraction,2002)'
_computing_molecular_graphics 'XP. Simens Analytical X-Ray Instruments (1989)'
_computing_publication_material 'SHELXL-97 (Sheldrick, 1997)'
_computing_structure_refinement 'SHELXL-97 (Sheldrick, 1997)'
_computing_structure_solution 'SHELXS-97 (Sheldrick, 1990)'
_diffrn_ambient_temperature 140.0(5)
_diffrn_measured_fraction_theta_full 0.992
_diffrn_measured_fraction_theta_max 0.992
_diffrn_measurement_device_type 'Kuma KM4CCD \k-geometry diffractometer'
_diffrn_measurement_method '\w scans'
_diffrn_radiation_monochromator graphite
_diffrn_radiation_source 'fine-focus sealed tube'
_diffrn_radiation_type MoK\a
_diffrn_radiation_wavelength 0.71073
_diffrn_reflns_av_R_equivalents 0.0812
_diffrn_reflns_av_sigmaI/netI 0.1111
_diffrn_reflns_limit_h_max 13
_diffrn_reflns_limit_h_min -14
_diffrn_reflns_limit_k_max 14
_diffrn_reflns_limit_k_min -14
_diffrn_reflns_limit_l_max 51
_diffrn_reflns_limit_l_min -21
_diffrn_reflns_number 15932
_diffrn_reflns_theta_full 25.03
_diffrn_reflns_theta_max 25.03
_diffrn_reflns_theta_min 3.71
_diffrn_standards_decay_% 0
_diffrn_standards_interval_count 'every 50 dc frames'
_exptl_absorpt_coefficient_mu 0.094
_exptl_absorpt_correction_type none
_exptl_crystal_colour colourless
_exptl_crystal_density_diffrn 1.355
_exptl_crystal_density_method 'not measured'
_exptl_crystal_description plate
_exptl_crystal_F_000 2232
_exptl_crystal_size_max 0.5
_exptl_crystal_size_mid 0.2
_exptl_crystal_size_min 0.2
_refine_diff_density_max 0.248
_refine_diff_density_min -0.275
_refine_ls_abs_structure_details 'Flack H D (1983), Acta Cryst. A39, 876-881'
_refine_ls_abs_structure_Flack 0(10)
_refine_ls_extinction_method none
_refine_ls_goodness_of_fit_ref 0.965
_refine_ls_hydrogen_treatment constr
_refine_ls_matrix_type full
_refine_ls_number_parameters 487
_refine_ls_number_reflns 3556
_refine_ls_number_restraints 0
_refine_ls_restrained_S_all 0.965
_refine_ls_R_factor_all 0.0996
_refine_ls_R_factor_gt 0.0509
_refine_ls_shift/su_max 0.000
_refine_ls_shift/su_mean 0.000
_refine_ls_structure_factor_coef Fsqd
_refine_ls_weighting_details 'calc w=1/[\s^2^(Fo^2^)+(0.0564P)^2^+0.0000P] where P=(Fo^2^+2Fc^2^)/3'
_refine_ls_weighting_scheme calc
_refine_ls_wR_factor_gt 0.1051
_refine_ls_wR_factor_ref 0.1260
_reflns_number_gt 2230
_reflns_number_total 3556
_reflns_threshold_expression >2sigma(I)
_cod_data_source_file so5018.cif
_cod_data_source_block 3
_cod_database_code 2104300
_cod_database_fobs_code 2104300

loop_
_symmetry_equiv_pos_as_xyz
'x, y, z'
'-y, x-y, z+2/3'
'-x+y, -x, z+1/3'
'y, x, -z'
'x-y, -y, -z+1/3'
'-x, -x+y, -z+2/3'

loop_
_atom_site_type_symbol
_atom_site_label
_atom_site_fract_x
_atom_site_fract_y
_atom_site_fract_z
_atom_site_U_iso_or_equiv
_atom_site_adp_type
_atom_site_calc_flag
_atom_site_refinement_flags
_atom_site_occupancy
_atom_site_disorder_assembly
_atom_site_disorder_group
C C1 0.6641(6) 0.8586(5) 0.04305(10) 0.0336(15) Uani d . 1 . .
H H1 0.6353 0.8666 0.0633 0.040 Uiso d R 1 . .
C C2 0.7269(6) 0.9888(6) 0.02725(10) 0.0389(16) Uani d . 1 . .
H H2 0.7645 0.9834 0.0079 0.047 Uiso d R 1 . .
C C3 0.6326(6) 1.0358(6) 0.02186(11) 0.0477(18) Uani d . 1 . .
H H3A 0.6758 1.1154 0.0102 0.057 Uiso d R 1 . .
H H3B 0.6078 1.0545 0.0416 0.057 Uiso d R 1 . .
C C4 0.5125(6) 0.9383(6) 0.00435(11) 0.0470(16) Uani d . 1 . .
H H4A 0.5356 0.9295 -0.0165 0.056 Uiso d R 1 . .
H H4B 0.4524 0.9700 0.0033 0.056 Uiso d R 1 . .
C C5 0.4489(6) 0.8042(6) 0.02100(11) 0.0482(17) Uani d . 1 . .
H H5A 0.3776 0.7417 0.0087 0.058 Uiso d R 1 . .
H H5B 0.4163 0.8095 0.0410 0.058 Uiso d R 1 . .
C C6 0.5470(6) 0.7598(6) 0.02459(10) 0.0391(16) Uani d . 1 . .
H H6A 0.5100 0.6767 0.0347 0.047 Uiso d R 1 . .
H H6B 0.5769 0.7521 0.0044 0.047 Uiso d R 1 . .
O O1 0.8294(4) 1.0757(4) 0.04858(6) 0.0377(10) Uani d . 1 . .
O O2 0.9546(5) 1.2025(4) 0.00976(7) 0.0675(15) Uani d . 1 . .
C C7 0.9337(6) 1.1784(6) 0.03725(11) 0.0445(16) Uani d . 1 . .
C C8 1.0274(6) 1.2639(5) 0.06186(10) 0.0365(15) Uani d . 1 . .
C C9 1.0051(5) 1.2496(5) 0.09397(10) 0.0308(14) Uani d . 1 . .
C C10 1.0988(6) 1.3305(6) 0.11438(11) 0.0396(15) Uani d . 1 . .
H H10 1.0824 1.3190 0.1363 0.047 Uiso d R 1 . .
C C11 1.2147(7) 1.4303(6) 0.10371(12) 0.0494(17) Uani d . 1 . .
H H11 1.2807 1.4856 0.1182 0.059 Uiso d R 1 . .
C C12 1.2389(7) 1.4466(6) 0.07228(12) 0.060(2) Uani d . 1 . .
H H12 1.3193 1.5171 0.0647 0.072 Uiso d R 1 . .
C C13 1.1466(7) 1.3658(7) 0.05183(12) 0.0529(19) Uani d . 1 . .
H H13 1.1638 1.3764 0.0299 0.063 Uiso d R 1 . .
N N1 0.8809(4) 1.1489(4) 0.10678(8) 0.0292(11) Uani d . 1 . .
O O3 0.9723(4) 1.0280(4) 0.12013(7) 0.0443(11) Uani d . 1 . .
O O4 0.7881(4) 1.2687(4) 0.09261(8) 0.0484(11) Uani d . 1 . .
C C14 0.8739(6) 1.0379(5) 0.11902(10) 0.0293(13) Uani d . 1 . .
C C15 0.7450(6) 0.9345(5) 0.13048(9) 0.0271(13) Uani d . 1 . .
C C16 0.7335(6) 0.8247(6) 0.14349(10) 0.0363(15) Uani d . 1 . .
H H16 0.8094 0.8159 0.1452 0.044 Uiso d R 1 . .
C C17 0.6118(5) 0.7248(5) 0.15376(9) 0.0311(14) Uani d . 1 . .
H H17 0.6047 0.6478 0.1629 0.037 Uiso d R 1 . .
C C18 0.5039(6) 0.7383(6) 0.15106(9) 0.0342(14) Uani d . 1 . .
H H18 0.4218 0.6705 0.1588 0.041 Uiso d R 1 . .
C C19 0.5117(6) 0.8475(6) 0.13721(10) 0.0350(15) Uani d . 1 . .
C C20 0.4040(7) 0.8635(8) 0.13282(12) 0.0590(19) Uani d . 1 . .
H H20 0.3198 0.7965 0.1395 0.071 Uiso d R 1 . .
C C21 0.4155(7) 0.9737(7) 0.11926(14) 0.062(2) Uani d . 1 . .
H H21 0.3409 0.9839 0.1163 0.075 Uiso d R 1 . .
C C22 0.5381(7) 1.0726(7) 0.10996(12) 0.059(2) Uani d . 1 . .
H H22 0.5468 1.1486 0.0999 0.070 Uiso d R 1 . .
C C23 0.6469(6) 1.0611(6) 0.11384(10) 0.0342(14) Uani d . 1 . .
C C24 0.6372(5) 0.9507(5) 0.12730(9) 0.0259(13) Uani d . 1 . .
C C25 0.7732(6) 1.1682(6) 0.10367(10) 0.0355(15) Uani d . 1 . .
O O1A 0.7648(4) 0.8229(3) 0.04588(6) 0.0339(10) Uani d . 1 . .
O O2A 0.6422(4) 0.6745(4) 0.08199(6) 0.0372(10) Uani d . 1 . .
C C7A 0.7423(6) 0.7301(5) 0.06731(10) 0.0355(15) Uani d . 1 . .
C C8A 0.8569(6) 0.7115(5) 0.07104(10) 0.0292(13) Uani d . 1 . .
C C9A 0.8422(5) 0.5985(6) 0.08437(9) 0.0310(14) Uani d . 1 . .
C C10A 0.9471(6) 0.5794(5) 0.08790(10) 0.0339(14) Uani d . 1 . .
H H10A 0.9341 0.5002 0.0972 0.041 Uiso d R 1 . .
C C11A 1.0698(6) 0.6753(6) 0.07823(10) 0.0420(15) Uani d . 1 . .
H H11A 1.1438 0.6642 0.0812 0.050 Uiso d R 1 . .
C C12A 1.0837(6) 0.7867(6) 0.06458(11) 0.0467(17) Uani d . 1 . .
H H12A 1.1676 0.8510 0.0570 0.056 Uiso d R 1 . .
C C13A 0.9809(6) 0.8061(6) 0.06113(10) 0.0379(15) Uani d . 1 . .
H H13A 0.9928 0.8847 0.0518 0.045 Uiso d R 1 . .
N N1A 0.7157(4) 0.4943(4) 0.09268(7) 0.0313(12) Uani d . 1 . .
O O3A 0.6819(4) 0.4419(4) 0.04152(6) 0.0542(13) Uani d . 1 . .
O O4A 0.7490(4) 0.5495(4) 0.14375(6) 0.0334(10) Uani d . 1 . .
C C14A 0.6346(6) 0.4202(6) 0.06777(10) 0.0422(17) Uani d . 1 . .
C C15A 0.5001(6) 0.3241(5) 0.07459(9) 0.0336(14) Uani d . 1 . .
C C16A 0.4203(6) 0.2448(6) 0.05116(10) 0.0404(16) Uani d . 1 . .
H H16A 0.4546 0.2543 0.0305 0.048 Uiso d R 1 . .
C C17A 0.2921(6) 0.1517(7) 0.05718(11) 0.0522(19) Uani d . 1 . .
H H17A 0.2380 0.0981 0.0405 0.063 Uiso d R 1 . .
C C18A 0.2423(6) 0.1363(6) 0.08672(10) 0.0424(16) Uani d . 1 . .
H H18A 0.1539 0.0711 0.0909 0.051 Uiso d R 1 . .
C C19A 0.3231(6) 0.2155(5) 0.11152(10) 0.0328(14) Uani d . 1 . .
C C20A 0.2740(6) 0.2020(6) 0.14247(9) 0.0379(15) Uani d . 1 . .
H H20A 0.1848 0.1398 0.1469 0.046 Uiso d R 1 . .
C C21A 0.3556(6) 0.2795(6) 0.16542(10) 0.0367(15) Uani d . 1 . .
H H21A 0.3247 0.2697 0.1864 0.044 Uiso d R 1 . .
C C22A 0.4855(6) 0.3717(5) 0.15929(9) 0.0343(14) Uani d . 1 . .
H H22A 0.5399 0.4268 0.1757 0.041 Uiso d R 1 . .
C C23A 0.5362(5) 0.3880(5) 0.12975(9) 0.0260(12) Uani d . 1 . .
C C24A 0.4524(5) 0.3102(5) 0.10523(9) 0.0260(12) Uani d . 1 . .
C C25A 0.6727(6) 0.4826(5) 0.12368(9) 0.0317(14) Uani d . 1 . .

loop_
_atom_site_aniso_label
_atom_site_aniso_U_11
_atom_site_aniso_U_22
_atom_site_aniso_U_33
_atom_site_aniso_U_12
_atom_site_aniso_U_13
_atom_site_aniso_U_23
C1 0.036(4) 0.031(4) 0.028(2) 0.012(3) -0.002(2) 0.001(2)
C2 0.052(4) 0.031(4) 0.030(2) 0.018(3) -0.006(3) 0.000(2)
C3 0.066(5) 0.044(4) 0.045(3) 0.036(4) -0.008(3) 0.004(3)
C4 0.043(4) 0.047(4) 0.051(3) 0.022(4) -0.011(3) 0.001(3)
C5 0.043(4) 0.051(5) 0.043(3) 0.018(4) -0.006(3) -0.006(3)
C6 0.041(4) 0.034(4) 0.029(2) 0.009(3) -0.006(2) -0.001(2)
O1 0.041(3) 0.020(2) 0.0296(15) -0.001(2) -0.0022(17) 0.0014(16)
O2 0.069(4) 0.070(4) 0.0327(18) 0.012(3) 0.0076(19) 0.0109(19)
C7 0.045(4) 0.046(4) 0.040(3) 0.022(4) 0.001(3) 0.002(3)
C8 0.041(4) 0.016(3) 0.041(3) 0.005(3) 0.005(3) 0.005(2)
C9 0.032(4) 0.010(3) 0.038(2) 0.001(3) -0.004(2) -0.001(2)
C10 0.036(4) 0.037(4) 0.045(3) 0.019(4) -0.003(3) 0.001(3)
C11 0.050(5) 0.021(4) 0.064(3) 0.008(4) -0.005(3) 0.000(3)
C12 0.053(5) 0.031(4) 0.065(4) -0.003(4) 0.002(3) 0.008(3)
C13 0.044(5) 0.055(5) 0.050(3) 0.018(4) 0.011(3) 0.012(3)
N1 0.024(3) 0.022(3) 0.0299(19) 0.003(2) -0.0022(19) 0.0013(19)
O3 0.032(3) 0.036(3) 0.059(2) 0.013(2) -0.0016(19) 0.0121(19)
O4 0.052(3) 0.030(3) 0.068(2) 0.025(2) 0.003(2) 0.008(2)
C14 0.032(4) 0.028(4) 0.032(2) 0.018(3) -0.007(2) 0.000(2)
C15 0.033(4) 0.022(3) 0.024(2) 0.012(3) -0.005(2) -0.006(2)
C16 0.034(4) 0.039(4) 0.036(2) 0.019(3) -0.005(3) -0.003(3)
C17 0.029(4) 0.021(3) 0.035(2) 0.007(3) 0.003(2) 0.004(2)
C18 0.027(4) 0.031(4) 0.033(2) 0.006(3) 0.006(2) -0.001(2)
C19 0.027(4) 0.037(4) 0.038(3) 0.014(3) 0.001(2) -0.005(3)
C20 0.036(4) 0.072(6) 0.076(4) 0.033(4) 0.022(3) 0.017(4)
C21 0.042(5) 0.049(5) 0.110(5) 0.033(4) 0.021(4) 0.021(4)
C22 0.054(5) 0.074(6) 0.073(4) 0.051(5) 0.019(4) 0.021(4)
C23 0.035(4) 0.037(4) 0.035(2) 0.022(3) 0.003(3) -0.003(3)
C24 0.029(4) 0.022(3) 0.024(2) 0.011(3) 0.001(2) -0.004(2)
C25 0.044(4) 0.028(4) 0.035(3) 0.019(4) -0.005(3) -0.007(3)
O1A 0.041(3) 0.027(2) 0.0307(16) 0.015(2) -0.0036(16) 0.0053(15)
O2A 0.038(3) 0.032(3) 0.0386(17) 0.015(2) 0.0066(17) 0.0082(17)
C7A 0.045(4) 0.025(4) 0.023(2) 0.008(3) -0.009(3) -0.008(2)
C8A 0.032(4) 0.020(3) 0.029(2) 0.009(3) -0.004(2) -0.002(2)
C9A 0.024(4) 0.031(4) 0.029(2) 0.007(3) -0.002(2) -0.001(2)
C10A 0.028(4) 0.022(3) 0.040(3) 0.003(3) -0.001(3) 0.004(2)
C11A 0.043(4) 0.029(4) 0.054(3) 0.018(4) -0.006(3) -0.003(3)
C12A 0.038(4) 0.031(4) 0.050(3) 0.002(3) -0.003(3) 0.000(3)
C13A 0.040(4) 0.028(4) 0.037(3) 0.010(3) -0.002(3) 0.001(3)
N1A 0.031(3) 0.023(3) 0.0261(18) 0.004(2) -0.0023(19) 0.0026(18)
O3A 0.046(3) 0.053(3) 0.0268(16) -0.003(2) 0.0008(18) 0.0017(17)
O4A 0.034(2) 0.028(2) 0.0322(16) 0.011(2) -0.0098(16) -0.0054(16)
C14A 0.044(4) 0.035(4) 0.031(3) 0.008(3) -0.006(3) -0.002(2)
C15A 0.031(4) 0.030(4) 0.027(2) 0.006(3) -0.001(2) 0.003(2)
C16A 0.036(4) 0.043(4) 0.025(2) 0.006(3) -0.002(2) -0.001(2)
C17A 0.040(4) 0.051(5) 0.041(3) 0.005(4) -0.013(3) -0.006(3)
C18A 0.023(4) 0.036(4) 0.045(3) -0.002(3) -0.008(3) -0.003(3)
C19A 0.033(4) 0.027(4) 0.039(2) 0.015(3) -0.003(3) 0.003(2)
C20A 0.034(4) 0.042(4) 0.041(3) 0.021(3) 0.003(3) 0.004(3)
C21A 0.039(4) 0.038(4) 0.032(2) 0.018(3) 0.002(3) 0.000(3)
C22A 0.043(4) 0.033(4) 0.032(2) 0.023(3) -0.004(3) 0.001(2)
C23A 0.031(4) 0.023(3) 0.031(2) 0.018(3) -0.002(2) 0.003(2)
C24A 0.024(3) 0.025(3) 0.030(2) 0.013(3) -0.005(2) -0.001(2)
C25A 0.044(4) 0.028(4) 0.027(2) 0.021(3) -0.001(3) 0.002(2)

loop_
_atom_type_symbol
_atom_type_description
_atom_type_scat_dispersion_real
_atom_type_scat_dispersion_imag
_atom_type_scat_source
C C 0.0033 0.0000 'International Tables Vol C Tables 4.2.6.8 and 6.1.1.4'
H H 0.0000 0.0000 'International Tables Vol C Tables 4.2.6.8 and 6.1.1.4'
N N 0.0061 0.0000 'International Tables Vol C Tables 4.2.6.8 and 6.1.1.4'
O O 0.0106 0.0000 'International Tables Vol C Tables 4.2.6.8 and 6.1.1.4'

loop_
_geom_angle_atom_site_label_1
_geom_angle_atom_site_label_2
_geom_angle_atom_site_label_3
_geom_angle_site_symmetry_1
_geom_angle_site_symmetry_3
_geom_angle
_geom_angle_publ_flag
O1A C1 C2 . . 106.2(5) ?
O1A C1 C6 . . 112.7(5) ?
C2 C1 C6 . . 110.5(4) ?
O1A C1 H1 . . 109.7 ?
C2 C1 H1 . . 109.2 ?
C6 C1 H1 . . 108.6 ?
O1 C2 C3 . . 110.4(5) ?
O1 C2 C1 . . 104.6(4) ?
C3 C2 C1 . . 112.0(5) ?
O1 C2 H2 . . 109.9 ?
C3 C2 H2 . . 110.4 ?
C1 C2 H2 . . 109.4 ?
C2 C3 C4 . . 112.7(5) ?
C2 C3 H3A . . 108.5 ?
C4 C3 H3A . . 109.2 ?
C2 C3 H3B . . 108.9 ?
C4 C3 H3B . . 109.6 ?
H3A C3 H3B . . 107.9 ?
C3 C4 C5 . . 110.1(4) ?
C3 C4 H4A . . 109.7 ?
C5 C4 H4A . . 109.8 ?
C3 C4 H4B . . 108.9 ?
C5 C4 H4B . . 110.3 ?
H4A C4 H4B . . 108.0 ?
C6 C5 C4 . . 110.0(5) ?
C6 C5 H5A . . 108.9 ?
C4 C5 H5A . . 109.0 ?
C6 C5 H5B . . 109.8 ?
C4 C5 H5B . . 110.6 ?
H5A C5 H5B . . 108.6 ?
C5 C6 C1 . . 110.6(5) ?
C5 C6 H6A . . 111.7 ?
C1 C6 H6A . . 109.2 ?
C5 C6 H6B . . 109.1 ?
C1 C6 H6B . . 107.9 ?
H6A C6 H6B . . 108.2 ?
C7 O1 C2 . . 119.0(4) ?
O2 C7 O1 . . 124.3(5) ?
O2 C7 C8 . . 122.2(6) ?
O1 C7 C8 . . 113.5(4) ?
C13 C8 C9 . . 117.3(5) ?
C13 C8 C7 . . 117.1(4) ?
C9 C8 C7 . . 125.6(5) ?
C10 C9 C8 . . 120.8(5) ?
C10 C9 N1 . . 117.8(4) ?
C8 C9 N1 . . 121.5(4) ?
C9 C10 C11 . . 120.4(5) ?
C9 C10 H10 . . 119.8 ?
C11 C10 H10 . . 119.8 ?
C10 C11 C12 . . 120.0(6) ?
C10 C11 H11 . . 119.7 ?
C12 C11 H11 . . 120.2 ?
C13 C12 C11 . . 120.0(6) ?
C13 C12 H12 . . 119.6 ?
C11 C12 H12 . . 120.3 ?
C12 C13 C8 . . 121.5(5) ?
C12 C13 H13 . . 120.1 ?
C8 C13 H13 . . 118.4 ?
C14 N1 C25 . . 124.2(5) ?
C14 N1 C9 . . 118.5(5) ?
C25 N1 C9 . . 117.1(5) ?
O3 C14 N1 . . 119.8(5) ?
O3 C14 C15 . . 122.7(5) ?
N1 C14 C15 . . 117.4(5) ?
C16 C15 C24 . . 120.9(5) ?
C16 C15 C14 . . 119.7(5) ?
C24 C15 C14 . . 119.3(5) ?
C15 C16 C17 . . 120.3(6) ?
C15 C16 H16 . . 119.1 ?
C17 C16 H16 . . 120.5 ?
C18 C17 C16 . . 120.1(5) ?
C18 C17 H17 . . 120.2 ?
C16 C17 H17 . . 119.7 ?
C17 C18 C19 . . 121.0(5) ?
C17 C18 H18 . . 119.2 ?
C19 C18 H18 . . 119.8 ?
C18 C19 C20 . . 123.2(6) ?
C18 C19 C24 . . 118.7(5) ?
C20 C19 C24 . . 118.1(6) ?
C21 C20 C19 . . 121.6(7) ?
C21 C20 H20 . . 118.9 ?
C19 C20 H20 . . 119.5 ?
C20 C21 C22 . . 119.2(6) ?
C20 C21 H21 . . 121.1 ?
C22 C21 H21 . . 119.7 ?
C23 C22 C21 . . 121.2(6) ?
C23 C22 H22 . . 118.9 ?
C21 C22 H22 . . 119.8 ?
C22 C23 C24 . . 120.4(6) ?
C22 C23 C25 . . 118.8(6) ?
C24 C23 C25 . . 120.8(5) ?
C23 C24 C15 . . 121.6(5) ?
C23 C24 C19 . . 119.4(5) ?
C15 C24 C19 . . 118.9(5) ?
O4 C25 N1 . . 119.8(6) ?
O4 C25 C23 . . 123.6(6) ?
N1 C25 C23 . . 116.6(5) ?
C7A O1A C1 . . 115.8(4) ?
O2A C7A O1A . . 122.6(6) ?
O2A C7A C8A . . 125.7(5) ?
O1A C7A C8A . . 111.7(5) ?
C9A C8A C13A . . 118.4(6) ?
C9A C8A C7A . . 120.3(5) ?
C13A C8A C7A . . 121.4(5) ?
C10A C9A C8A . . 121.1(5) ?
C10A C9A N1A . . 118.2(5) ?
C8A C9A N1A . . 120.6(5) ?
C9A C10A C11A . . 119.6(6) ?
C9A C10A H10A . . 119.3 ?
C11A C10A H10A . . 121.1 ?
C12A C11A C10A . . 119.1(6) ?
C12A C11A H11A . . 120.6 ?
C10A C11A H11A . . 120.2 ?
C13A C12A C11A . . 121.5(6) ?
C13A C12A H12A . . 119.4 ?
C11A C12A H12A . . 119.1 ?
C12A C13A C8A . . 120.3(6) ?
C12A C13A H13A . . 120.2 ?
C8A C13A H13A . . 119.5 ?
C25A N1A C14A . . 123.8(5) ?
C25A N1A C9A . . 119.5(4) ?
C14A N1A C9A . . 116.1(4) ?
O3A C14A N1A . . 117.9(5) ?
O3A C14A C15A . . 123.8(5) ?
N1A C14A C15A . . 118.2(4) ?
C16A C15A C24A . . 120.3(5) ?
C16A C15A C14A . . 119.8(4) ?
C24A C15A C14A . . 119.9(4) ?
C15A C16A C17A . . 120.8(5) ?
C15A C16A H16A . . 119.3 ?
C17A C16A H16A . . 119.9 ?
C18A C17A C16A . . 120.4(5) ?
C18A C17A H17A . . 120.1 ?
C16A C17A H17A . . 119.5 ?
C17A C18A C19A . . 120.1(5) ?
C17A C18A H18A . . 120.3 ?
C19A C18A H18A . . 119.6 ?
C24A C19A C18A . . 119.2(4) ?
C24A C19A C20A . . 119.4(5) ?
C18A C19A C20A . . 121.4(5) ?
C21A C20A C19A . . 119.1(5) ?
C21A C20A H20A . . 120.8 ?
C19A C20A H20A . . 120.1 ?
C20A C21A C22A . . 121.5(4) ?
C20A C21A H21A . . 120.0 ?
C22A C21A H21A . . 118.4 ?
C23A C22A C21A . . 121.1(5) ?
C23A C22A H22A . . 119.1 ?
C21A C22A H22A . . 119.8 ?
C22A C23A C24A . . 118.5(5) ?
C22A C23A C25A . . 120.7(4) ?
C24A C23A C25A . . 120.8(4) ?
C19A C24A C15A . . 119.2(4) ?
C19A C24A C23A . . 120.3(4) ?
C15A C24A C23A . . 120.4(5) ?
O4A C25A N1A . . 119.6(5) ?
O4A C25A C23A . . 123.5(4) ?
N1A C25A C23A . . 116.9(4) ?

loop_
_geom_bond_atom_site_label_1
_geom_bond_atom_site_label_2
_geom_bond_site_symmetry_2
_geom_bond_distance
_geom_bond_publ_flag
C1 O1A . 1.460(6) ?
C1 C2 . 1.502(7) ?
C1 C6 . 1.520(7) ?
C1 H1 . 0.9599 ?
C2 O1 . 1.460(6) ?
C2 C3 . 1.498(8) ?
C2 H2 . 0.9599 ?
C3 C4 . 1.514(8) ?
C3 H3A . 0.9600 ?
C3 H3B . 0.9599 ?
C4 C5 . 1.554(8) ?
C4 H4A . 0.9602 ?
C4 H4B . 0.9600 ?
C5 C6 . 1.507(8) ?
C5 H5A . 0.9599 ?
C5 H5B . 0.9599 ?
C6 H6A . 0.9600 ?
C6 H6B . 0.9599 ?
O1 C7 . 1.323(7) ?
O2 C7 . 1.214(5) ?
C7 C8 . 1.504(8) ?
C8 C13 . 1.393(8) ?
C8 C9 . 1.401(6) ?
C9 C10 . 1.365(7) ?
C9 N1 . 1.464(6) ?
C10 C11 . 1.370(8) ?
C10 H10 . 0.9598 ?
C11 C12 . 1.376(7) ?
C11 H11 . 0.9600 ?
C12 C13 . 1.358(8) ?
C12 H12 . 0.9599 ?
C13 H13 . 0.9601 ?
N1 C14 . 1.382(6) ?
N1 C25 . 1.414(7) ?
O3 C14 . 1.232(6) ?
O4 C25 . 1.213(6) ?
C14 C15 . 1.488(8) ?
C15 C16 . 1.362(7) ?
C15 C24 . 1.393(7) ?
C16 C17 . 1.406(7) ?
C16 H16 . 0.9600 ?
C17 C18 . 1.373(7) ?
C17 H17 . 0.9599 ?
C18 C19 . 1.388(8) ?
C18 H18 . 0.9600 ?
C19 C20 . 1.397(8) ?
C19 C24 . 1.441(7) ?
C20 C21 . 1.375(8) ?
C20 H20 . 0.9599 ?
C21 C22 . 1.396(9) ?
C21 H21 . 0.9600 ?
C22 C23 . 1.375(8) ?
C22 H22 . 0.9599 ?
C23 C24 . 1.384(7) ?
C23 C25 . 1.466(8) ?
O1A C7A . 1.357(6) ?
O2A C7A . 1.209(6) ?
C7A C8A . 1.493(8) ?
C8A C9A . 1.388(7) ?
C8A C13A . 1.399(7) ?
C9A C10A . 1.382(7) ?
C9A N1A . 1.434(7) ?
C10A C11A . 1.390(8) ?
C10A H10A . 0.9599 ?
C11A C12A . 1.379(8) ?
C11A H11A . 0.9602 ?
C12A C13A . 1.358(8) ?
C12A H12A . 0.9601 ?
C13A H13A . 0.9601 ?
N1A C25A . 1.411(5) ?
N1A C14A . 1.415(6) ?
O3A C14A . 1.230(5) ?
O4A C25A . 1.215(6) ?
C14A C15A . 1.455(8) ?
C15A C16A . 1.382(7) ?
C15A C24A . 1.412(6) ?
C16A C17A . 1.387(8) ?
C16A H16A . 0.9598 ?
C17A C18A . 1.375(7) ?
C17A H17A . 0.9601 ?
C18A C19A . 1.428(7) ?
C18A H18A . 0.9599 ?
C19A C24A . 1.403(7) ?
C19A C20A . 1.430(6) ?
C20A C21A . 1.367(7) ?
C20A H20A . 0.9599 ?
C21A C22A . 1.400(8) ?
C21A H21A . 0.9599 ?
C22A C23A . 1.378(6) ?
C22A H22A . 0.9600 ?
C23A C24A . 1.427(6) ?
C23A C25A . 1.462(7) ?

loop_
_geom_torsion_atom_site_label_1
_geom_torsion_atom_site_label_2
_geom_torsion_atom_site_label_3
_geom_torsion_atom_site_label_4
_geom_torsion_site_symmetry_1
_geom_torsion_site_symmetry_2
_geom_torsion_site_symmetry_3
_geom_torsion_site_symmetry_4
_geom_torsion
_geom_torsion_publ_flag
O1A C1 C2 O1 . . . . -62.3(5) ?
C6 C1 C2 O1 . . . . 175.2(4) ?
O1A C1 C2 C3 . . . . 178.1(4) ?
C6 C1 C2 C3 . . . . 55.7(6) ?
O1 C2 C3 C4 . . . . -170.3(4) ?
C1 C2 C3 C4 . . . . -54.2(6) ?
C2 C3 C4 C5 . . . . 53.5(6) ?
C3 C4 C5 C6 . . . . -55.7(6) ?
C4 C5 C6 C1 . . . . 58.6(5) ?
O1A C1 C6 C5 . . . . -177.2(4) ?
C2 C1 C6 C5 . . . . -58.6(6) ?
C3 C2 O1 C7 . . . . -87.2(6) ?
C1 C2 O1 C7 . . . . 152.2(5) ?
C2 O1 C7 O2 . . . . -4.5(9) ?
C2 O1 C7 C8 . . . . 176.4(5) ?
O2 C7 C8 C13 . . . . -6.4(9) ?
O1 C7 C8 C13 . . . . 172.7(6) ?
O2 C7 C8 C9 . . . . 173.8(6) ?
O1 C7 C8 C9 . . . . -7.0(8) ?
C13 C8 C9 C10 . . . . -1.8(8) ?
C7 C8 C9 C10 . . . . 177.9(6) ?
C13 C8 C9 N1 . . . . 177.5(6) ?
C7 C8 C9 N1 . . . . -2.8(8) ?
C8 C9 C10 C11 . . . . 2.4(9) ?
N1 C9 C10 C11 . . . . -176.9(6) ?
C9 C10 C11 C12 . . . . -2.3(9) ?
C10 C11 C12 C13 . . . . 1.7(10) ?
C11 C12 C13 C8 . . . . -1.2(11) ?
C9 C8 C13 C12 . . . . 1.2(10) ?
C7 C8 C13 C12 . . . . -178.5(6) ?
C10 C9 N1 C14 . . . . -78.3(6) ?
C8 C9 N1 C14 . . . . 102.4(6) ?
C10 C9 N1 C25 . . . . 106.2(6) ?
C8 C9 N1 C25 . . . . -73.1(6) ?
C25 N1 C14 O3 . . . . 178.2(4) ?
C9 N1 C14 O3 . . . . 3.0(6) ?
C25 N1 C14 C15 . . . . -2.0(6) ?
C9 N1 C14 C15 . . . . -177.1(4) ?
O3 C14 C15 C16 . . . . 1.6(7) ?
N1 C14 C15 C16 . . . . -178.3(4) ?
O3 C14 C15 C24 . . . . -177.5(5) ?
N1 C14 C15 C24 . . . . 2.7(6) ?
C24 C15 C16 C17 . . . . 0.5(7) ?
C14 C15 C16 C17 . . . . -178.5(4) ?
C15 C16 C17 C18 . . . . -0.8(7) ?
C16 C17 C18 C19 . . . . 2.4(7) ?
C17 C18 C19 C20 . . . . 177.4(5) ?
C17 C18 C19 C24 . . . . -3.6(7) ?
C18 C19 C20 C21 . . . . 179.4(5) ?
C24 C19 C20 C21 . . . . 0.4(9) ?
C19 C20 C21 C22 . . . . -0.7(10) ?
C20 C21 C22 C23 . . . . 0.6(10) ?
C21 C22 C23 C24 . . . . -0.3(9) ?
C21 C22 C23 C25 . . . . -179.9(5) ?
C22 C23 C24 C15 . . . . 177.6(5) ?
C25 C23 C24 C15 . . . . -2.8(7) ?
C22 C23 C24 C19 . . . . 0.0(7) ?
C25 C23 C24 C19 . . . . 179.7(4) ?
C16 C15 C24 C23 . . . . -179.3(4) ?
C14 C15 C24 C23 . . . . -0.3(7) ?
C16 C15 C24 C19 . . . . -1.7(7) ?
C14 C15 C24 C19 . . . . 177.3(4) ?
C18 C19 C24 C23 . . . . -179.1(4) ?
C20 C19 C24 C23 . . . . -0.1(7) ?
C18 C19 C24 C15 . . . . 3.3(6) ?
C20 C19 C24 C15 . . . . -177.7(5) ?
C14 N1 C25 O4 . . . . -179.9(4) ?
C9 N1 C25 O4 . . . . -4.7(6) ?
C14 N1 C25 C23 . . . . -1.0(6) ?
C9 N1 C25 C23 . . . . 174.3(4) ?
C22 C23 C25 O4 . . . . 1.9(7) ?
C24 C23 C25 O4 . . . . -177.7(5) ?
C22 C23 C25 N1 . . . . -177.0(5) ?
C24 C23 C25 N1 . . . . 3.4(6) ?
C2 C1 O1A C7A . . . . 160.9(4) ?
C6 C1 O1A C7A . . . . -78.1(5) ?
C1 O1A C7A O2A . . . . 4.1(6) ?
C1 O1A C7A C8A . . . . -173.4(4) ?
O2A C7A C8A C9A . . . . 21.7(7) ?
O1A C7A C8A C9A . . . . -160.9(4) ?
O2A C7A C8A C13A . . . . -158.7(5) ?
O1A C7A C8A C13A . . . . 18.7(6) ?
C13A C8A C9A C10A . . . . 0.2(7) ?
C7A C8A C9A C10A . . . . 179.7(4) ?
C13A C8A C9A N1A . . . . -175.1(4) ?
C7A C8A C9A N1A . . . . 4.5(6) ?
C8A C9A C10A C11A . . . . 0.6(7) ?
N1A C9A C10A C11A . . . . 176.0(4) ?
C9A C10A C11A C12A . . . . -1.5(7) ?
C10A C11A C12A C13A . . . . 1.7(8) ?
C11A C12A C13A C8A . . . . -1.0(8) ?
C9A C8A C13A C12A . . . . 0.0(7) ?
C7A C8A C13A C12A . . . . -179.6(4) ?
C10A C9A N1A C25A . . . . 86.9(6) ?
C8A C9A N1A C25A . . . . -97.7(5) ?
C10A C9A N1A C14A . . . . -101.8(6) ?
C8A C9A N1A C14A . . . . 73.6(6) ?
C25A N1A C14A O3A . . . . 177.7(5) ?
C9A N1A C14A O3A . . . . 6.8(8) ?
C25A N1A C14A C15A . . . . -1.6(8) ?
C9A N1A C14A C15A . . . . -172.5(5) ?
O3A C14A C15A C16A . . . . 4.6(10) ?
N1A C14A C15A C16A . . . . -176.2(6) ?
O3A C14A C15A C24A . . . . -176.9(6) ?
N1A C14A C15A C24A . . . . 2.3(8) ?
C24A C15A C16A C17A . . . . 0.9(9) ?
C14A C15A C16A C17A . . . . 179.4(6) ?
C15A C16A C17A C18A . . . . -0.4(10) ?
C16A C17A C18A C19A . . . . -0.6(10) ?
C17A C18A C19A C24A . . . . 1.2(9) ?
C17A C18A C19A C20A . . . . 179.8(6) ?
C24A C19A C20A C21A . . . . -1.8(8) ?
C18A C19A C20A C21A . . . . 179.5(5) ?
C19A C20A C21A C22A . . . . 0.2(9) ?
C20A C21A C22A C23A . . . . 0.1(9) ?
C21A C22A C23A C24A . . . . 1.2(8) ?
C21A C22A C23A C25A . . . . -178.7(5) ?
C18A C19A C24A C15A . . . . -0.7(8) ?
C20A C19A C24A C15A . . . . -179.4(5) ?
C18A C19A C24A C23A . . . . -178.2(5) ?
C20A C19A C24A C23A . . . . 3.2(8) ?
C16A C15A C24A C19A . . . . -0.3(8) ?
C14A C15A C24A C19A . . . . -178.8(5) ?
C16A C15A C24A C23A . . . . 177.1(5) ?
C14A C15A C24A C23A . . . . -1.4(8) ?
C22A C23A C24A C19A . . . . -2.8(8) ?
C25A C23A C24A C19A . . . . 177.1(5) ?
C22A C23A C24A C15A . . . . 179.7(5) ?
C25A C23A C24A C15A . . . . -0.4(7) ?
C14A N1A C25A O4A . . . . 179.5(5) ?
C9A N1A C25A O4A . . . . -9.8(8) ?
C14A N1A C25A C23A . . . . -0.1(8) ?
C9A N1A C25A C23A . . . . 170.5(5) ?
C22A C23A C25A O4A . . . . 1.4(8) ?
C24A C23A C25A O4A . . . . -178.5(5) ?
C22A C23A C25A N1A . . . . -179.0(5) ?
C24A C23A C25A N1A . . . . 1.1(7) ?

loop_
_cod_related_entry_id
_cod_related_entry_database
_cod_related_entry_code
1 ChemSpider 30654532
